data_7019038
loop_
_publ_author_name
'Jin, Juan'
'Bai, Fu-Quan'
'Jia, Ming-Jun'
'Yu, Jie-Hui'
'Xu, Ji-Qing'

_publ_section_title
;
 New monoacylhydrazidate-coordinated Mn2+ and Pb2+ compounds
;
_journal_issue 20
_journal_name_full 'Dalton Transactions'
_journal_page_first 6137
_journal_paper_doi 10.1039/c2dt30389b
_journal_volume 41
_journal_year 2012
_chemical_formula_sum 'C16 H12 N6 O4 Pb'
_chemical_formula_weight 559.52
_chemical_name_systematic
;
?
;
_space_group_IT_number 15
_symmetry_cell_setting monoclinic
_symmetry_space_group_name_Hall '-C 2yc'
_symmetry_space_group_name_H-M 'C 1 2/c 1'
_atom_sites_solution_hydrogens geom
_atom_sites_solution_primary direct
_atom_sites_solution_secondary difmap
_audit_creation_method SHELXL-97
_cell_angle_alpha 90.00
_cell_angle_beta 119.667(3)
_cell_angle_gamma 90.00
_cell_formula_units_Z 4
_cell_length_a 26.2256(8)
_cell_length_b 4.58490(10)
_cell_length_c 15.5411(6)
_cell_measurement_temperature 293(2)
_cell_volume 1623.74(10)
_computing_cell_refinement 'Bruker SMAR'
_computing_data_collection 'Bruker SMAR'
_computing_data_reduction 'Bruker SMAR'
_computing_structure_refinement 'SHELXL-97 (Sheldrick, 1997)'
_computing_structure_solution 'SHELXS-97 (Sheldrick, 1990)'
_diffrn_ambient_temperature 293(2)
_diffrn_measured_fraction_theta_full 0.997
_diffrn_measured_fraction_theta_max 0.997
_diffrn_measurement_device_type 'Siements SMART CCD'
_diffrn_measurement_method 'Omega scan'
_diffrn_radiation_monochromator graphite
_diffrn_radiation_source 'fine-focus sealed tube'
_diffrn_radiation_type MoK\a
_diffrn_radiation_wavelength 0.71073
_diffrn_reflns_av_R_equivalents 0.0337
_diffrn_reflns_av_sigmaI/netI 0.0219
_diffrn_reflns_limit_h_max 30
_diffrn_reflns_limit_h_min -34
_diffrn_reflns_limit_k_max 5
_diffrn_reflns_limit_k_min -6
_diffrn_reflns_limit_l_max 20
_diffrn_reflns_limit_l_min -13
_diffrn_reflns_number 5590
_diffrn_reflns_theta_full 28.32
_diffrn_reflns_theta_max 28.32
_diffrn_reflns_theta_min 1.79
_diffrn_standards_decay_% none
_diffrn_standards_interval_time none
_diffrn_standards_number none
_exptl_absorpt_coefficient_mu 10.430
_exptl_absorpt_correction_T_max 0.352
_exptl_absorpt_correction_T_min 0.339
_exptl_absorpt_correction_type empirical
_exptl_crystal_colour yellow
_exptl_crystal_density_diffrn 2.289
_exptl_crystal_density_method 'not measured'
_exptl_crystal_description block
_exptl_crystal_F_000 1056
_exptl_crystal_size_max 0.1
_exptl_crystal_size_mid 0.1
_exptl_crystal_size_min 0.1
_refine_diff_density_max 0.844
_refine_diff_density_min -2.578
_refine_diff_density_rms 0.203
_refine_ls_extinction_method none
_refine_ls_goodness_of_fit_ref 1.181
_refine_ls_hydrogen_treatment constr
_refine_ls_matrix_type full
_refine_ls_number_parameters 123
_refine_ls_number_reflns 2019
_refine_ls_number_restraints 0
_refine_ls_restrained_S_all 1.181
_refine_ls_R_factor_all 0.0249
_refine_ls_R_factor_gt 0.0238
_refine_ls_shift/su_max 0.001
_refine_ls_shift/su_mean 0.000
_refine_ls_structure_factor_coef Fsqd
_refine_ls_weighting_details 'calc w=1/[\s^2^(Fo^2^)+(0.0432P)^2^+2.1309P] where P=(Fo^2^+2Fc^2^)/3'
_refine_ls_weighting_scheme calc
_refine_ls_wR_factor_gt 0.0662
_refine_ls_wR_factor_ref 0.0676
_reflns_number_gt 1969
_reflns_number_total 2019
_reflns_threshold_expression >2sigma(I)
_cod_data_source_file c2dt30389b.txt
_cod_data_source_block 4
_cod_depositor_comments
;
The following automatic conversions were performed:

'_symmetry_cell_setting' value 'MONOCLINIC' changed to 'monoclinic'
according to /home/saulius/struct/CIF-dictionaries/cif_core.dic
dictionary named 'cif_core.dic' version 2.4.1 from 2010-06-29.

Automatic conversion script
Id: cif_fix_values 1715 2011-07-08 13:25:40Z adriana 
;
_cod_original_cell_volume 1623.73(9)
_cod_original_sg_symbol_H-M C2/c
_cod_database_code 7019038

loop_
_symmetry_equiv_pos_as_xyz
'x, y, z'
'-x, y, -z+1/2'
'x+1/2, y+1/2, z'
'-x+1/2, y+1/2, -z+1/2'
'-x, -y, -z'
'x, -y, z-1/2'
'-x+1/2, -y+1/2, -z'
'x+1/2, -y+1/2, z-1/2'

loop_
_atom_site_label
_atom_site_type_symbol
_atom_site_fract_x
_atom_site_fract_y
_atom_site_fract_z
_atom_site_U_iso_or_equiv
_atom_site_adp_type
_atom_site_occupancy
_atom_site_symmetry_multiplicity
_atom_site_calc_flag
_atom_site_refinement_flags
Pb1 Pb 0.0000 0.27831(4) 0.2500 0.02480(9) Uani 1 2 d S
N1 N 0.08378(12) 0.4623(7) 0.2262(2) 0.0237(6) Uani 1 1 d .
N2 N 0.13056(13) 0.9243(8) 0.4398(2) 0.0310(7) Uani 1 1 d .
N3 N 0.18159(13) 1.0313(8) 0.4452(2) 0.0306(7) Uani 1 1 d .
H3A H 0.2014 1.1522 0.4925 0.037 Uiso 1 1 calc R
O1 O 0.05147(12) 0.6294(8) 0.3618(2) 0.0318(6) Uani 1 1 d .
O2 O 0.25079(12) 1.0806(8) 0.3993(2) 0.0399(7) Uani 1 1 d .
C1 C 0.11855(14) 0.6488(8) 0.2989(2) 0.0208(6) Uani 1 1 d .
C2 C 0.16971(19) 0.7641(8) 0.3062(3) 0.0239(7) Uani 1 1 d .
C3 C 0.18578(19) 0.6786(10) 0.2362(3) 0.0315(8) Uani 1 1 d .
H3B H 0.2200 0.7494 0.2396 0.038 Uiso 1 1 calc R
C4 C 0.14995(17) 0.4881(10) 0.1624(3) 0.0333(8) Uani 1 1 d .
H4A H 0.1597 0.4287 0.1152 0.040 Uiso 1 1 calc R
C5 C 0.09877(15) 0.3841(9) 0.1588(2) 0.0257(7) Uani 1 1 d .
C6 C 0.0580(2) 0.1772(11) 0.0793(3) 0.0363(9) Uani 1 1 d .
H6A H 0.0257 0.1305 0.0893 0.055 Uiso 1 1 calc R
H6B H 0.0789 0.0018 0.0822 0.055 Uiso 1 1 calc R
H6C H 0.0436 0.2671 0.0156 0.055 Uiso 1 1 calc R
C7 C 0.09998(19) 0.7355(8) 0.3699(3) 0.0238(7) Uani 1 1 d .
C8 C 0.20416(15) 0.9699(9) 0.3856(3) 0.0281(7) Uani 1 1 d .

loop_
_atom_site_aniso_label
_atom_site_aniso_U_11
_atom_site_aniso_U_22
_atom_site_aniso_U_33
_atom_site_aniso_U_23
_atom_site_aniso_U_13
_atom_site_aniso_U_12
Pb1 0.02154(12) 0.02302(12) 0.03252(12) 0.000 0.01542(9) 0.000
N1 0.0226(12) 0.0283(15) 0.0234(13) -0.0032(11) 0.0137(11) -0.0031(11)
N2 0.0285(14) 0.0409(19) 0.0307(15) -0.0128(14) 0.0201(13) -0.0095(14)
N3 0.0274(14) 0.0410(19) 0.0270(14) -0.0153(14) 0.0162(12) -0.0127(13)
O1 0.0285(12) 0.0424(16) 0.0342(14) -0.0109(13) 0.0228(11) -0.0094(13)
O2 0.0312(13) 0.055(2) 0.0402(15) -0.0226(15) 0.0230(12) -0.0208(14)
C1 0.0199(14) 0.0236(15) 0.0197(14) -0.0019(13) 0.0104(12) -0.0005(13)
C2 0.0211(18) 0.0303(18) 0.0234(17) -0.0053(12) 0.0135(15) -0.0038(11)
C3 0.0283(19) 0.043(2) 0.0328(19) -0.0102(18) 0.0222(16) -0.0085(17)
C4 0.0357(18) 0.042(2) 0.0310(18) -0.0104(16) 0.0236(16) -0.0066(17)
C5 0.0269(16) 0.0288(19) 0.0217(15) -0.0060(14) 0.0124(13) -0.0035(14)
C6 0.036(2) 0.044(2) 0.0290(19) -0.0160(18) 0.0164(17) -0.0107(19)
C7 0.0221(19) 0.0300(19) 0.0224(17) -0.0014(12) 0.0133(15) -0.0003(11)
C8 0.0256(15) 0.0335(19) 0.0277(16) -0.0058(14) 0.0151(14) -0.0054(14)

loop_
_atom_type_symbol
_atom_type_description
_atom_type_scat_dispersion_real
_atom_type_scat_dispersion_imag
_atom_type_scat_source
C C 0.0033 0.0016 'International Tables Vol C Tables 4.2.6.8 and 6.1.1.4'
H H 0.0000 0.0000 'International Tables Vol C Tables 4.2.6.8 and 6.1.1.4'
N N 0.0061 0.0033 'International Tables Vol C Tables 4.2.6.8 and 6.1.1.4'
O O 0.0106 0.0060 'International Tables Vol C Tables 4.2.6.8 and 6.1.1.4'
Pb Pb -3.3944 10.1111 'International Tables Vol C Tables 4.2.6.8 and 6.1.1.4'

loop_
_geom_angle_atom_site_label_1
_geom_angle_atom_site_label_2
_geom_angle_atom_site_label_3
_geom_angle
_geom_angle_site_symmetry_1
_geom_angle_site_symmetry_3
O1 Pb1 O1 89.21(17) . 2
O1 Pb1 N1 69.27(9) . .
O1 Pb1 N1 83.24(10) 2 .
O1 Pb1 N1 83.24(10) . 2
O1 Pb1 N1 69.27(9) 2 2
N1 Pb1 N1 141.30(15) . 2
O1 Pb1 C7 20.81(10) . .
O1 Pb1 C7 89.22(11) 2 .
N1 Pb1 C7 48.64(10) . .
N1 Pb1 C7 102.68(10) 2 .
O1 Pb1 C7 89.22(11) . 2
O1 Pb1 C7 20.81(10) 2 2
N1 Pb1 C7 102.68(10) . 2
N1 Pb1 C7 48.64(10) 2 2
C7 Pb1 C7 96.47(14) . 2
C5 N1 C1 119.1(3) . .
C5 N1 Pb1 129.4(2) . .
C1 N1 Pb1 111.3(2) . .
C7 N2 N3 117.4(3) . .
C8 N3 N2 128.4(3) . .
C8 N3 H3A 115.8 . .
N2 N3 H3A 115.8 . .
C7 O1 Pb1 121.3(2) . .
N1 C1 C2 122.3(3) . .
N1 C1 C7 117.6(3) . .
C2 C1 C7 120.1(3) . .
C1 C2 C3 118.5(4) . .
C1 C2 C8 118.9(3) . .
C3 C2 C8 122.6(4) . .
C4 C3 C2 118.7(4) . .
C4 C3 H3B 120.7 . .
C2 C3 H3B 120.7 . .
C3 C4 C5 119.7(3) . .
C3 C4 H4A 120.1 . .
C5 C4 H4A 120.1 . .
N1 C5 C4 121.7(3) . .
N1 C5 C6 116.6(3) . .
C4 C5 C6 121.7(3) . .
C5 C6 H6A 109.5 . .
C5 C6 H6B 109.5 . .
H6A C6 H6B 109.5 . .
C5 C6 H6C 109.5 . .
H6A C6 H6C 109.5 . .
H6B C6 H6C 109.5 . .
N2 C7 O1 119.5(4) . .
N2 C7 C1 120.7(4) . .
O1 C7 C1 119.8(3) . .
N2 C7 Pb1 157.1(3) . .
O1 C7 Pb1 37.84(17) . .
C1 C7 Pb1 82.2(2) . .
O2 C8 N3 121.7(3) . .
O2 C8 C2 123.7(3) . .
N3 C8 C2 114.6(3) . .

loop_
_geom_bond_atom_site_label_1
_geom_bond_atom_site_label_2
_geom_bond_distance
_geom_bond_site_symmetry_2
Pb1 O1 2.261(3) .
Pb1 O1 2.261(3) 2
Pb1 N1 2.546(3) .
Pb1 N1 2.546(3) 2
Pb1 C7 3.147(4) .
Pb1 C7 3.147(4) 2
N1 C5 1.337(4) .
N1 C1 1.349(4) .
N2 C7 1.308(5) .
N2 N3 1.389(4) .
N3 C8 1.353(4) .
N3 H3A 0.8600 .
O1 C7 1.309(5) .
O2 C8 1.241(4) .
C1 C2 1.393(5) .
C1 C7 1.464(5) .
C2 C3 1.403(5) .
C2 C8 1.458(5) .
C3 C4 1.376(6) .
C3 H3B 0.9300 .
C4 C5 1.399(5) .
C4 H4A 0.9300 .
C5 C6 1.504(5) .
C6 H6A 0.9600 .
C6 H6B 0.9600 .
C6 H6C 0.9600 .

loop_
_geom_hbond_atom_site_label_D
_geom_hbond_atom_site_label_H
_geom_hbond_atom_site_label_A
_geom_hbond_distance_DH
_geom_hbond_distance_HA
_geom_hbond_distance_DA
_geom_hbond_angle_DHA
_geom_hbond_site_symmetry_A
N3 H3A O2 0.86 1.95 2.812(4) 177.7 7_576
